data_4119185
loop_
_publ_author_name
'De-Xian Wang'
'Mei-Xiang Wang'

_publ_section_title
;
 Anion-\p Interactions: Generality, Binding Strength, and Structure
;
_journal_name_full 'Journal of the American Chemical Society'
_journal_page_first 892
_journal_page_last 897
_journal_paper_doi 10.1021/ja310834w
_journal_volume 135
_journal_year 2013
_chemical_formula_moiety 'C18 H8 Cl2 N6 O4, C8 H20 N, B F4'
_chemical_formula_sum 'C26 H28 B Cl2 F4 N7 O4'
_chemical_formula_weight 660.26
_chemical_name_systematic
; 
 ? 
;
_space_group_IT_number 2
_symmetry_cell_setting triclinic
_symmetry_space_group_name_Hall '-P 1'
_symmetry_space_group_name_H-M 'P -1'
_atom_sites_solution_hydrogens geom
_atom_sites_solution_primary direct
_atom_sites_solution_secondary difmap
_audit_creation_method SHELXL-97
_cell_angle_alpha 88.894(17)
_cell_angle_beta 87.433(16)
_cell_angle_gamma 84.956(14)
_cell_formula_units_Z 2
_cell_length_a 10.916(5)
_cell_length_b 11.380(6)
_cell_length_c 12.186(6)
_cell_measurement_reflns_used 4506
_cell_measurement_temperature 173(2)
_cell_measurement_theta_max 25.34
_cell_measurement_theta_min 1.67
_cell_volume 1506.2(13)
_computing_cell_refinement 'CrystalClear (Rigaku Inc., 2007)'
_computing_data_collection 'CrystalClear (Rigaku Inc., 2007)'
_computing_data_reduction 'CrystalClear (Rigaku Inc., 2007)'
_computing_molecular_graphics 'XP in Siemens SHELXTL (Sheldrick, 1994)'
_computing_publication_material 'SHELX97 (Sheldrick, 1997)'
_computing_structure_refinement 'SHELXL-97 (Sheldrick, 1997)'
_computing_structure_solution 'SHELXS-97 (Sheldrick, 1990)'
_diffrn_ambient_temperature 173(2)
_diffrn_measured_fraction_theta_full 0.979
_diffrn_measured_fraction_theta_max 0.979
_diffrn_measurement_device_type 'Saturn724+ CCD'
_diffrn_measurement_method '\w scans at fixed \c = 45\%'
_diffrn_radiation_monochromator graphite
_diffrn_radiation_source 'sealed tube'
_diffrn_radiation_type MoK\a
_diffrn_radiation_wavelength 0.71073
_diffrn_reflns_av_R_equivalents 0.0623
_diffrn_reflns_av_sigmaI/netI 0.0672
_diffrn_reflns_limit_h_max 12
_diffrn_reflns_limit_h_min -13
_diffrn_reflns_limit_k_max 13
_diffrn_reflns_limit_k_min -13
_diffrn_reflns_limit_l_max 13
_diffrn_reflns_limit_l_min -14
_diffrn_reflns_number 11044
_diffrn_reflns_theta_full 25.38
_diffrn_reflns_theta_max 25.38
_diffrn_reflns_theta_min 1.87
_exptl_absorpt_coefficient_mu 0.286
_exptl_absorpt_correction_T_max 0.9217
_exptl_absorpt_correction_T_min 0.9166
_exptl_absorpt_correction_type multi-scan
_exptl_absorpt_process_details 'CrystalClear (Rigaku Inc., 2007)'
_exptl_crystal_colour colorless
_exptl_crystal_density_diffrn 1.456
_exptl_crystal_description block
_exptl_crystal_F_000 680
_exptl_crystal_size_max 0.31
_exptl_crystal_size_mid 0.30
_exptl_crystal_size_min 0.29
_refine_diff_density_max 1.711
_refine_diff_density_min -0.746
_refine_diff_density_rms 0.190
_refine_ls_extinction_method none
_refine_ls_goodness_of_fit_ref 2.474
_refine_ls_hydrogen_treatment constr
_refine_ls_matrix_type full
_refine_ls_number_parameters 429
_refine_ls_number_reflns 5424
_refine_ls_number_restraints 69
_refine_ls_restrained_S_all 2.506
_refine_ls_R_factor_all 0.1546
_refine_ls_R_factor_gt 0.1467
_refine_ls_shift/su_max 0.000
_refine_ls_shift/su_mean 0.000
_refine_ls_structure_factor_coef Fsqd
_refine_ls_weighting_details 'calc w=1/[\s^2^(Fo^2^)+(0.1000P)^2^+0.0000P] where P=(Fo^2^+2Fc^2^)/3'
_refine_ls_weighting_scheme calc
_refine_ls_wR_factor_gt 0.3822
_refine_ls_wR_factor_ref 0.3864
_reflns_number_gt 4808
_reflns_number_total 5424
_reflns_threshold_expression >2sigma(I)
_cod_data_source_file ja310834w_si_001.cif
_cod_data_source_block sa1364d
_cod_database_code 4119185

loop_
_symmetry_equiv_pos_as_xyz
'x, y, z'
'-x, -y, -z'

loop_
_atom_site_label
_atom_site_type_symbol
_atom_site_fract_x
_atom_site_fract_y
_atom_site_fract_z
_atom_site_U_iso_or_equiv
_atom_site_adp_type
_atom_site_occupancy
_atom_site_symmetry_multiplicity
_atom_site_calc_flag
_atom_site_refinement_flags
_atom_site_disorder_assembly
_atom_site_disorder_group
Cl1 Cl 1.12082(15) -0.11994(15) 0.79397(14) 0.0484(6) Uani 1 1 d . . .
Cl2 Cl 0.38676(19) 0.62716(17) 0.87746(16) 0.0599(6) Uani 1 1 d . . .
F1 F 0.1694(5) 0.8404(5) 0.1836(4) 0.0784(16) Uani 1 1 d . A .
F2 F 0.3452(8) 0.8310(9) 0.0877(10) 0.109(4) Uani 0.703(11) 1 d PDU A 1
F3 F 0.2757(11) 0.6655(8) 0.1596(7) 0.102(3) Uani 0.703(11) 1 d PDU A 1
F4 F 0.1851(7) 0.7527(9) 0.0192(5) 0.080(3) Uani 0.703(11) 1 d PDU A 1
F2' F 0.263(2) 0.8287(18) 0.0151(13) 0.090(7) Uani 0.297(11) 1 d PDU A 2
F3' F 0.3573(14) 0.736(2) 0.1482(14) 0.077(6) Uani 0.297(11) 1 d PDU A 2
F4' F 0.190(2) 0.6726(18) 0.096(2) 0.110(8) Uani 0.297(11) 1 d PDU A 2
O1 O 0.4398(3) 0.2873(3) 0.6451(4) 0.0347(10) Uani 1 1 d . . .
O2 O 0.7553(3) -0.0285(3) 0.5887(3) 0.0318(10) Uani 1 1 d . . .
O3 O 1.0466(3) 0.2358(3) 0.5735(3) 0.0345(10) Uani 1 1 d . . .
O4 O 0.7327(4) 0.5533(3) 0.6195(4) 0.0370(10) Uani 1 1 d . . .
N1 N 0.4201(5) 0.4447(5) 0.7520(4) 0.0381(12) Uani 1 1 d . . .
N2 N 0.5915(4) 0.4154(4) 0.6251(4) 0.0313(11) Uani 1 1 d . . .
N3 N 0.5721(5) 0.5823(4) 0.7391(4) 0.0364(12) Uani 1 1 d . . .
N4 N 0.9263(4) -0.0697(4) 0.6808(4) 0.0321(11) Uani 1 1 d . . .
N5 N 1.0801(4) 0.0683(4) 0.6734(4) 0.0327(11) Uani 1 1 d . . .
N6 N 0.8964(4) 0.1074(4) 0.5736(4) 0.0271(10) Uani 1 1 d . . .
N7 N 0.2368(4) 0.2294(4) 0.9929(4) 0.0317(11) Uani 1 1 d . . .
C1 C 0.4658(6) 0.5414(6) 0.7793(5) 0.0390(15) Uani 1 1 d . . .
C2 C 0.4874(5) 0.3850(5) 0.6755(5) 0.0295(13) Uani 1 1 d . . .
C3 C 0.6277(5) 0.5133(5) 0.6638(5) 0.0304(13) Uani 1 1 d . . .
C4 C 0.5112(5) 0.2125(5) 0.5724(5) 0.0285(13) Uani 1 1 d . . .
C5 C 0.4823(5) 0.2074(5) 0.4646(5) 0.0350(14) Uani 1 1 d . . .
H5 H 0.4158 0.2576 0.4375 0.042 Uiso 1 1 calc R . .
C6 C 0.5493(5) 0.1301(5) 0.3959(5) 0.0342(13) Uani 1 1 d . . .
H6 H 0.5318 0.1295 0.3203 0.041 Uiso 1 1 calc R . .
C7 C 0.6432(5) 0.0520(5) 0.4361(5) 0.0326(13) Uani 1 1 d . . .
H7 H 0.6889 -0.0034 0.3895 0.039 Uiso 1 1 calc R . .
C8 C 0.6669(5) 0.0580(5) 0.5448(5) 0.0275(12) Uani 1 1 d . . .
C9 C 0.6052(5) 0.1368(5) 0.6150(5) 0.0276(12) Uani 1 1 d . . .
H9 H 0.6256 0.1400 0.6898 0.033 Uiso 1 1 calc R . .
C10 C 0.8634(5) 0.0056(5) 0.6154(4) 0.0283(12) Uani 1 1 d . . .
C11 C 1.0342(5) -0.0297(5) 0.7055(4) 0.0330(14) Uani 1 1 d . . .
C12 C 1.0048(5) 0.1335(5) 0.6080(4) 0.0277(12) Uani 1 1 d . . .
C13 C 0.9590(5) 0.3205(5) 0.5256(5) 0.0300(13) Uani 1 1 d . . .
C14 C 0.9644(5) 0.3372(5) 0.4142(5) 0.0345(14) Uani 1 1 d . . .
H14 H 1.0198 0.2890 0.3683 0.041 Uiso 1 1 calc R . .
C15 C 0.8857(6) 0.4278(6) 0.3700(5) 0.0402(15) Uani 1 1 d . . .
H15 H 0.8866 0.4411 0.2927 0.048 Uiso 1 1 calc R . .
C16 C 0.8075(5) 0.4973(5) 0.4372(5) 0.0335(14) Uani 1 1 d . . .
H16 H 0.7549 0.5596 0.4074 0.040 Uiso 1 1 calc R . .
C17 C 0.8061(5) 0.4758(5) 0.5484(5) 0.0323(13) Uani 1 1 d . . .
C18 C 0.8820(5) 0.3862(5) 0.5953(5) 0.0289(13) Uani 1 1 d . . .
H18 H 0.8801 0.3717 0.6724 0.035 Uiso 1 1 calc R . .
C19 C 0.2423(7) 0.3492(6) 1.0437(6) 0.0472(17) Uani 1 1 d . . .
H19B H 0.3186 0.3477 1.0847 0.057 Uiso 1 1 calc R . .
H19A H 0.2481 0.4086 0.9837 0.057 Uiso 1 1 calc R . .
C20 C 0.1353(9) 0.3883(9) 1.1197(7) 0.079(3) Uani 1 1 d . . .
H20A H 0.0598 0.3967 1.0787 0.118 Uiso 1 1 calc R . .
H20B H 0.1490 0.4643 1.1513 0.118 Uiso 1 1 calc R . .
H20C H 0.1273 0.3295 1.1788 0.118 Uiso 1 1 calc R . .
C21 C 0.2312(6) 0.1328(6) 1.0804(5) 0.0433(16) Uani 1 1 d . . .
H21B H 0.1549 0.1485 1.1267 0.052 Uiso 1 1 calc R . .
H21A H 0.2267 0.0564 1.0440 0.052 Uiso 1 1 calc R . .
C22 C 0.3405(7) 0.1226(8) 1.1536(6) 0.059(2) Uani 1 1 d . . .
H22A H 0.4159 0.1012 1.1093 0.088 Uiso 1 1 calc R . .
H22C H 0.3292 0.0617 1.2102 0.088 Uiso 1 1 calc R . .
H22B H 0.3469 0.1985 1.1888 0.088 Uiso 1 1 calc R . .
C23 C 0.1208(6) 0.2256(6) 0.9289(6) 0.0444(16) Uani 1 1 d . . .
H23B H 0.1208 0.1464 0.8967 0.053 Uiso 1 1 calc R . .
H23A H 0.0484 0.2366 0.9807 0.053 Uiso 1 1 calc R . .
C24 C 0.1072(7) 0.3172(8) 0.8380(6) 0.063(2) Uani 1 1 d . . .
H24A H 0.1777 0.3063 0.7854 0.095 Uiso 1 1 calc R . .
H24B H 0.1040 0.3962 0.8693 0.095 Uiso 1 1 calc R . .
H24C H 0.0311 0.3087 0.8004 0.095 Uiso 1 1 calc R . .
C25 C 0.3510(6) 0.2070(6) 0.9183(5) 0.0389(15) Uani 1 1 d . . .
H25B H 0.3523 0.2719 0.8630 0.047 Uiso 1 1 calc R . .
H25A H 0.4243 0.2099 0.9628 0.047 Uiso 1 1 calc R . .
C26 C 0.3618(8) 0.0921(8) 0.8591(7) 0.063(2) Uani 1 1 d . . .
H26A H 0.2976 0.0932 0.8052 0.095 Uiso 1 1 calc R . .
H26C H 0.3519 0.0274 0.9121 0.095 Uiso 1 1 calc R . .
H26B H 0.4429 0.0805 0.8212 0.095 Uiso 1 1 calc R . .
B1 B 0.2438(7) 0.7725(6) 0.1120(6) 0.0431(18) Uani 1 1 d D . .

loop_
_atom_site_aniso_label
_atom_site_aniso_U_11
_atom_site_aniso_U_22
_atom_site_aniso_U_33
_atom_site_aniso_U_23
_atom_site_aniso_U_13
_atom_site_aniso_U_12
Cl1 0.0468(10) 0.0466(10) 0.0521(11) 0.0203(8) -0.0225(8) -0.0008(7)
Cl2 0.0696(13) 0.0532(12) 0.0554(12) -0.0212(9) 0.0135(10) 0.0000(9)
F1 0.083(3) 0.092(4) 0.055(3) -0.024(3) 0.008(3) 0.020(3)
F2 0.072(5) 0.114(6) 0.144(7) -0.035(6) 0.026(5) -0.035(4)
F3 0.145(7) 0.082(5) 0.072(5) 0.032(4) -0.014(5) 0.025(5)
F4 0.068(4) 0.122(6) 0.045(4) -0.028(4) -0.014(3) 0.026(4)
F2' 0.108(10) 0.085(9) 0.071(9) 0.008(8) 0.002(8) 0.015(8)
F3' 0.071(8) 0.098(10) 0.061(8) -0.008(7) -0.021(7) 0.015(7)
F4' 0.104(10) 0.101(11) 0.127(12) -0.024(9) 0.004(9) -0.016(8)
O1 0.031(2) 0.029(2) 0.045(2) -0.0007(19) 0.0019(18) -0.0038(17)
O2 0.029(2) 0.027(2) 0.039(2) 0.0037(18) -0.0075(17) -0.0004(16)
O3 0.032(2) 0.030(2) 0.042(2) 0.0106(19) -0.0100(18) -0.0044(17)
O4 0.033(2) 0.028(2) 0.051(3) -0.006(2) -0.0043(19) -0.0069(17)
N1 0.040(3) 0.039(3) 0.035(3) 0.005(2) -0.004(2) 0.000(2)
N2 0.036(3) 0.029(3) 0.030(3) 0.002(2) -0.008(2) -0.002(2)
N3 0.040(3) 0.030(3) 0.040(3) -0.003(2) -0.008(2) -0.003(2)
N4 0.031(2) 0.033(3) 0.032(3) 0.002(2) -0.007(2) 0.000(2)
N5 0.033(3) 0.032(3) 0.032(3) 0.002(2) -0.006(2) 0.001(2)
N6 0.031(2) 0.028(2) 0.022(2) 0.003(2) -0.0037(19) -0.0006(19)
N7 0.033(3) 0.036(3) 0.025(2) 0.001(2) -0.006(2) 0.000(2)
C1 0.041(3) 0.037(3) 0.039(3) 0.008(3) -0.012(3) -0.003(3)
C2 0.031(3) 0.030(3) 0.028(3) 0.002(2) -0.010(2) 0.002(2)
C3 0.033(3) 0.025(3) 0.034(3) 0.000(3) -0.008(2) -0.004(2)
C4 0.027(3) 0.020(3) 0.040(3) 0.004(2) 0.000(2) -0.011(2)
C5 0.033(3) 0.026(3) 0.047(4) 0.016(3) -0.016(3) -0.007(2)
C6 0.035(3) 0.036(3) 0.032(3) 0.004(3) -0.009(3) -0.006(3)
C7 0.034(3) 0.031(3) 0.034(3) 0.000(3) -0.003(2) -0.009(2)
C8 0.027(3) 0.026(3) 0.030(3) 0.006(2) -0.009(2) -0.005(2)
C9 0.031(3) 0.026(3) 0.027(3) 0.003(2) -0.008(2) -0.009(2)
C10 0.030(3) 0.027(3) 0.027(3) -0.002(2) -0.002(2) 0.001(2)
C11 0.034(3) 0.038(3) 0.026(3) -0.003(3) -0.006(2) 0.007(3)
C12 0.030(3) 0.030(3) 0.022(3) -0.001(2) -0.003(2) 0.004(2)
C13 0.029(3) 0.025(3) 0.038(3) 0.007(3) -0.012(2) -0.008(2)
C14 0.036(3) 0.034(3) 0.034(3) 0.003(3) -0.001(3) -0.006(2)
C15 0.051(4) 0.037(3) 0.035(3) 0.014(3) -0.008(3) -0.013(3)
C16 0.037(3) 0.024(3) 0.040(3) 0.012(3) -0.013(3) -0.006(2)
C17 0.030(3) 0.027(3) 0.042(3) 0.000(3) -0.010(2) -0.008(2)
C18 0.031(3) 0.029(3) 0.028(3) 0.004(2) -0.009(2) -0.007(2)
C19 0.058(4) 0.043(4) 0.042(4) 0.001(3) -0.014(3) -0.007(3)
C20 0.093(7) 0.076(6) 0.063(5) -0.025(5) -0.010(5) 0.028(5)
C21 0.040(3) 0.048(4) 0.041(4) 0.014(3) -0.007(3) -0.005(3)
C22 0.060(4) 0.070(5) 0.045(4) 0.020(4) -0.018(3) 0.003(4)
C23 0.036(3) 0.052(4) 0.047(4) 0.001(3) -0.020(3) -0.005(3)
C24 0.067(5) 0.076(6) 0.046(4) 0.003(4) -0.026(4) 0.009(4)
C25 0.035(3) 0.047(4) 0.034(3) 0.010(3) 0.000(3) -0.006(3)
C26 0.063(5) 0.073(6) 0.050(4) -0.008(4) 0.018(4) 0.015(4)
B1 0.050(4) 0.044(4) 0.035(4) 0.005(3) -0.012(3) 0.001(3)

loop_
_atom_type_symbol
_atom_type_description
_atom_type_scat_dispersion_real
_atom_type_scat_dispersion_imag
_atom_type_scat_source
C C 0.0033 0.0016 'International Tables Vol C Tables 4.2.6.8 and 6.1.1.4'
H H 0.0000 0.0000 'International Tables Vol C Tables 4.2.6.8 and 6.1.1.4'
B B 0.0013 0.0007 'International Tables Vol C Tables 4.2.6.8 and 6.1.1.4'
N N 0.0061 0.0033 'International Tables Vol C Tables 4.2.6.8 and 6.1.1.4'
O O 0.0106 0.0060 'International Tables Vol C Tables 4.2.6.8 and 6.1.1.4'
F F 0.0171 0.0103 'International Tables Vol C Tables 4.2.6.8 and 6.1.1.4'
Cl Cl 0.1484 0.1585 'International Tables Vol C Tables 4.2.6.8 and 6.1.1.4'

loop_
_geom_angle_atom_site_label_1
_geom_angle_atom_site_label_2
_geom_angle_atom_site_label_3
_geom_angle
C2 O1 C4 117.6(4)
C10 O2 C8 118.3(4)
C12 O3 C13 116.5(4)
C3 O4 C17 116.8(4)
C1 N1 C2 113.4(5)
C3 N2 C2 112.4(5)
C3 N3 C1 112.1(5)
C10 N4 C11 111.3(5)
C11 N5 C12 111.9(5)
C10 N6 C12 112.4(5)
C19 N7 C25 107.3(5)
C19 N7 C21 111.4(5)
C25 N7 C21 110.6(4)
C19 N7 C23 111.1(5)
C25 N7 C23 110.9(4)
C21 N7 C23 105.8(5)
N1 C1 N3 126.9(6)
N1 C1 Cl2 118.0(5)
N3 C1 Cl2 115.1(5)
N1 C2 O1 113.9(5)
N1 C2 N2 126.9(5)
O1 C2 N2 119.1(5)
N3 C3 N2 128.1(5)
N3 C3 O4 113.8(5)
N2 C3 O4 118.1(5)
C5 C4 C9 121.1(5)
C5 C4 O1 120.6(5)
C9 C4 O1 118.2(5)
C4 C5 C6 119.9(5)
C4 C5 H5 120.0
C6 C5 H5 120.0
C5 C6 C7 120.5(5)
C5 C6 H6 119.8
C7 C6 H6 119.8
C8 C7 C6 117.7(5)
C8 C7 H7 121.2
C6 C7 H7 121.2
C9 C8 C7 123.6(5)
C9 C8 O2 118.3(5)
C7 C8 O2 117.9(5)
C8 C9 C4 117.2(5)
C8 C9 H9 121.4
C4 C9 H9 121.4
N4 C10 N6 128.0(5)
N4 C10 O2 114.2(5)
N6 C10 O2 117.8(5)
N5 C11 N4 128.8(5)
N5 C11 Cl1 116.4(5)
N4 C11 Cl1 114.8(5)
N6 C12 N5 127.5(5)
N6 C12 O3 118.0(5)
N5 C12 O3 114.5(5)
C18 C13 C14 123.9(5)
C18 C13 O3 117.2(5)
C14 C13 O3 118.7(5)
C13 C14 C15 117.8(6)
C13 C14 H14 121.1
C15 C14 H14 121.1
C16 C15 C14 120.4(6)
C16 C15 H15 119.8
C14 C15 H15 119.8
C15 C16 C17 119.1(5)
C15 C16 H16 120.5
C17 C16 H16 120.5
C16 C17 C18 122.3(6)
C16 C17 O4 119.5(5)
C18 C17 O4 118.1(5)
C13 C18 C17 116.6(5)
C13 C18 H18 121.7
C17 C18 H18 121.7
C20 C19 N7 115.3(7)
C20 C19 H19B 108.4
N7 C19 H19B 108.4
C20 C19 H19A 108.4
N7 C19 H19A 108.4
H19B C19 H19A 107.5
C19 C20 H20A 109.5
C19 C20 H20B 109.5
H20A C20 H20B 109.5
C19 C20 H20C 109.5
H20A C20 H20C 109.5
H20B C20 H20C 109.5
C22 C21 N7 113.7(6)
C22 C21 H21B 108.8
N7 C21 H21B 108.8
C22 C21 H21A 108.8
N7 C21 H21A 108.8
H21B C21 H21A 107.7
C21 C22 H22A 109.5
C21 C22 H22C 109.5
H22A C22 H22C 109.5
C21 C22 H22B 109.5
H22A C22 H22B 109.5
H22C C22 H22B 109.5
C24 C23 N7 114.3(6)
C24 C23 H23B 108.7
N7 C23 H23B 108.7
C24 C23 H23A 108.7
N7 C23 H23A 108.7
H23B C23 H23A 107.6
C23 C24 H24A 109.5
C23 C24 H24B 109.5
H24A C24 H24B 109.5
C23 C24 H24C 109.5
H24A C24 H24C 109.5
H24B C24 H24C 109.5
C26 C25 N7 115.3(6)
C26 C25 H25B 108.4
N7 C25 H25B 108.4
C26 C25 H25A 108.4
N7 C25 H25A 108.4
H25B C25 H25A 107.5
C25 C26 H26A 109.5
C25 C26 H26C 109.5
H26A C26 H26C 109.5
C25 C26 H26B 109.5
H26A C26 H26B 109.5
H26C C26 H26B 109.5
F4' B1 F2' 110.0(17)
F4' B1 F4 57.1(13)
F2' B1 F4 55.8(12)
F4' B1 F2 144.7(12)
F2' B1 F2 56.8(12)
F4 B1 F2 110.5(8)
F4' B1 F3' 105.1(16)
F2' B1 F3' 106.1(14)
F4 B1 F3' 133.4(10)
F2 B1 F3' 56.9(10)
F4' B1 F3 54.5(13)
F2' B1 F3 138.2(10)
F4 B1 F3 107.4(8)
F2 B1 F3 110.7(9)
F3' B1 F3 54.6(10)
F4' B1 F1 107.9(11)
F2' B1 F1 112.2(9)
F4 B1 F1 111.3(6)
F2 B1 F1 107.4(7)
F3' B1 F1 115.3(9)
F3 B1 F1 109.6(6)

loop_
_geom_bond_atom_site_label_1
_geom_bond_atom_site_label_2
_geom_bond_distance
Cl1 C11 1.729(6)
Cl2 C1 1.713(7)
F1 B1 1.367(9)
F2 B1 1.360(9)
F3 B1 1.363(9)
F4 B1 1.355(9)
F2' B1 1.348(13)
F3' B1 1.362(12)
F4' B1 1.347(14)
O1 C2 1.333(7)
O1 C4 1.402(7)
O2 C10 1.331(7)
O2 C8 1.430(6)
O3 C12 1.341(7)
O3 C13 1.432(6)
O4 C3 1.356(7)
O4 C17 1.419(7)
N1 C1 1.302(8)
N1 C2 1.321(7)
N2 C3 1.317(7)
N2 C2 1.337(7)
N3 C3 1.312(7)
N3 C1 1.356(8)
N4 C10 1.327(7)
N4 C11 1.347(8)
N5 C11 1.308(8)
N5 C12 1.339(7)
N6 C10 1.328(7)
N6 C12 1.332(7)
N7 C19 1.515(8)
N7 C25 1.516(7)
N7 C21 1.519(8)
N7 C23 1.520(8)
C4 C5 1.368(9)
C4 C9 1.393(8)
C5 C6 1.368(8)
C5 H5 0.9500
C6 C7 1.395(8)
C6 H6 0.9500
C7 C8 1.365(8)
C7 H7 0.9500
C8 C9 1.365(8)
C9 H9 0.9500
C13 C18 1.356(8)
C13 C14 1.367(8)
C14 C15 1.398(9)
C14 H14 0.9500
C15 C16 1.367(8)
C15 H15 0.9500
C16 C17 1.371(8)
C16 H16 0.9500
C17 C18 1.387(8)
C18 H18 0.9500
C19 C20 1.499(10)
C19 H19B 0.9900
C19 H19A 0.9900
C20 H20A 0.9800
C20 H20B 0.9800
C20 H20C 0.9800
C21 C22 1.516(10)
C21 H21B 0.9900
C21 H21A 0.9900
C22 H22A 0.9800
C22 H22C 0.9800
C22 H22B 0.9800
C23 C24 1.510(10)
C23 H23B 0.9900
C23 H23A 0.9900
C24 H24A 0.9800
C24 H24B 0.9800
C24 H24C 0.9800
C25 C26 1.499(11)
C25 H25B 0.9900
C25 H25A 0.9900
C26 H26A 0.9800
C26 H26C 0.9800
C26 H26B 0.9800

loop_
_geom_torsion_atom_site_label_1
_geom_torsion_atom_site_label_2
_geom_torsion_atom_site_label_3
_geom_torsion_atom_site_label_4
_geom_torsion
C2 N1 C1 N3 -1.3(9)
C2 N1 C1 Cl2 179.7(4)
C3 N3 C1 N1 1.5(9)
C3 N3 C1 Cl2 -179.5(4)
C1 N1 C2 O1 -178.4(5)
C1 N1 C2 N2 -1.3(8)
C4 O1 C2 N1 -173.7(4)
C4 O1 C2 N2 9.0(7)
C3 N2 C2 N1 3.2(8)
C3 N2 C2 O1 -179.8(5)
C1 N3 C3 N2 0.9(8)
C1 N3 C3 O4 178.3(5)
C2 N2 C3 N3 -3.0(8)
C2 N2 C3 O4 179.8(5)
C17 O4 C3 N3 171.9(5)
C17 O4 C3 N2 -10.5(7)
C2 O1 C4 C5 -106.0(6)
C2 O1 C4 C9 79.3(6)
C9 C4 C5 C6 -2.4(8)
O1 C4 C5 C6 -177.0(4)
C4 C5 C6 C7 3.2(8)
C5 C6 C7 C8 -1.5(8)
C6 C7 C8 C9 -0.9(8)
C6 C7 C8 O2 174.5(5)
C10 O2 C8 C9 -75.3(6)
C10 O2 C8 C7 109.0(6)
C7 C8 C9 C4 1.7(8)
O2 C8 C9 C4 -173.8(5)
C5 C4 C9 C8 0.0(8)
O1 C4 C9 C8 174.7(4)
C11 N4 C10 N6 1.6(8)
C11 N4 C10 O2 -179.5(4)
C12 N6 C10 N4 -2.5(8)
C12 N6 C10 O2 178.6(5)
C8 O2 C10 N4 163.2(4)
C8 O2 C10 N6 -17.7(7)
C12 N5 C11 N4 0.3(8)
C12 N5 C11 Cl1 -178.1(4)
C10 N4 C11 N5 -0.4(8)
C10 N4 C11 Cl1 178.1(4)
C10 N6 C12 N5 2.4(8)
C10 N6 C12 O3 -178.4(4)
C11 N5 C12 N6 -1.5(8)
C11 N5 C12 O3 179.3(5)
C13 O3 C12 N6 15.0(7)
C13 O3 C12 N5 -165.8(5)
C12 O3 C13 C18 80.0(6)
C12 O3 C13 C14 -105.3(6)
C18 C13 C14 C15 0.1(9)
O3 C13 C14 C15 -174.2(5)
C13 C14 C15 C16 0.7(9)
C14 C15 C16 C17 -0.9(8)
C15 C16 C17 C18 0.4(8)
C15 C16 C17 O4 174.9(5)
C3 O4 C17 C16 105.6(6)
C3 O4 C17 C18 -79.7(6)
C14 C13 C18 C17 -0.6(8)
O3 C13 C18 C17 173.7(5)
C16 C17 C18 C13 0.4(8)
O4 C17 C18 C13 -174.2(4)
C25 N7 C19 C20 179.2(6)
C21 N7 C19 C20 -59.7(7)
C23 N7 C19 C20 57.9(7)
C19 N7 C21 C22 -59.2(7)
C25 N7 C21 C22 59.9(7)
C23 N7 C21 C22 180.0(6)
C19 N7 C23 C24 58.0(7)
C25 N7 C23 C24 -61.1(7)
C21 N7 C23 C24 179.0(6)
C19 N7 C25 C26 -179.4(6)
C21 N7 C25 C26 58.9(7)
C23 N7 C25 C26 -58.0(7)
